data_2223779
loop_
_publ_author_name
'Liu, Yi-Chang'
'Lin, Chia-Her'
'Chen, Hsiao-Li'
'Ko, Bao-Tsan'

_publ_section_title
;
 (<i>E</i>)-<i>N</i>-[2-(Benzyliminomethyl)phenyl]-2,6-diisopropylaniline
;
_journal_coeditor_code HB5139
_journal_issue 11
_journal_name_full 'Acta Crystallographica Section E'
_journal_page_first o2791
_journal_paper_doi 10.1107/S1600536809042202
_journal_volume 65
_journal_year 2009
_chemical_formula_iupac 'C26 H30 N2'
_chemical_formula_moiety 'C26 H30 N2'
_chemical_formula_sum 'C26 H30 N2'
_chemical_formula_weight 370.52
_chemical_name_systematic
;
(<i>E</i>)-<i>N</i>-[2-(Benzyliminomethyl)phenyl]-2,6-diisopropylaniline
;
_space_group_IT_number 2
_symmetry_cell_setting triclinic
_symmetry_space_group_name_Hall '-P 1'
_symmetry_space_group_name_H-M 'P -1'
_atom_sites_solution_hydrogens geom
_atom_sites_solution_primary direct
_atom_sites_solution_secondary difmap
_audit_creation_method SHELXL-97
_cell_angle_alpha 75.823(2)
_cell_angle_beta 77.933(2)
_cell_angle_gamma 82.709(2)
_cell_formula_units_Z 2
_cell_length_a 8.0583(3)
_cell_length_b 10.9186(4)
_cell_length_c 13.5974(5)
_cell_measurement_reflns_used 9972
_cell_measurement_temperature 296(2)
_cell_measurement_theta_max 28.23
_cell_measurement_theta_min 2.20
_cell_volume 1130.68(7)
_computing_cell_refinement 'SAINT-Plus (Bruker, 2008)'
_computing_data_collection 'APEX2 (Bruker, 2008)'
_computing_data_reduction 'SAINT-Plus (Bruker, 2008)'
_computing_molecular_graphics 'SHELXTL (Sheldrick, 2008)'
_computing_publication_material 'SHELXTL (Sheldrick, 2008)'
_computing_structure_refinement 'SHELXS97 (Sheldrick, 2008)'
_computing_structure_solution 'SHELXS97 (Sheldrick, 2008)'
_diffrn_ambient_temperature 296(2)
_diffrn_detector_area_resol_mean 8.3333
_diffrn_measured_fraction_theta_full 0.981
_diffrn_measured_fraction_theta_max 0.981
_diffrn_measurement_device_type 'Bruker APEXII CCD'
_diffrn_measurement_method 'phi and omega scans'
_diffrn_radiation_monochromator graphite
_diffrn_radiation_source 'fine-focus sealed tube'
_diffrn_radiation_type MoK\a
_diffrn_radiation_wavelength 0.71073
_diffrn_reflns_av_R_equivalents 0.0613
_diffrn_reflns_av_sigmaI/netI 0.0368
_diffrn_reflns_limit_h_max 10
_diffrn_reflns_limit_h_min -10
_diffrn_reflns_limit_k_max 14
_diffrn_reflns_limit_k_min -14
_diffrn_reflns_limit_l_max 18
_diffrn_reflns_limit_l_min -18
_diffrn_reflns_number 24959
_diffrn_reflns_theta_full 28.38
_diffrn_reflns_theta_max 28.38
_diffrn_reflns_theta_min 1.57
_exptl_absorpt_coefficient_mu 0.063
_exptl_absorpt_correction_T_max 0.979
_exptl_absorpt_correction_T_min 0.965
_exptl_absorpt_correction_type multi-scan
_exptl_absorpt_process_details '(SADABS; Bruker, 2008)'
_exptl_crystal_colour colourless
_exptl_crystal_density_diffrn 1.088
_exptl_crystal_density_method 'not measured'
_exptl_crystal_description block
_exptl_crystal_F_000 400
_exptl_crystal_size_max 0.53
_exptl_crystal_size_mid 0.46
_exptl_crystal_size_min 0.32
_refine_diff_density_max 0.217
_refine_diff_density_min -0.181
_refine_ls_extinction_method none
_refine_ls_goodness_of_fit_ref 1.002
_refine_ls_hydrogen_treatment constr
_refine_ls_matrix_type full
_refine_ls_number_parameters 253
_refine_ls_number_reflns 5557
_refine_ls_number_restraints 0
_refine_ls_restrained_S_all 1.002
_refine_ls_R_factor_all 0.0887
_refine_ls_R_factor_gt 0.0535
_refine_ls_shift/su_max 0.000
_refine_ls_shift/su_mean 0.000
_refine_ls_structure_factor_coef Fsqd
_refine_ls_weighting_details 'calc w=1/[\s^2^(Fo^2^)+(0.1020P)^2^] where P=(Fo^2^+2Fc^2^)/3'
_refine_ls_weighting_scheme calc
_refine_ls_wR_factor_gt 0.1569
_refine_ls_wR_factor_ref 0.1777
_reflns_number_gt 3150
_reflns_number_total 5557
_reflns_threshold_expression I>2\s(I)
_cod_data_source_file hb5139.cif
_cod_data_source_block I
_cod_depositor_comments
;
The following automatic conversions were performed:
'_symmetry_cell_setting' value 'Triclinic' changed to 'triclinic'
according to '/home/saulius/struct/CIF-dictionaries/cif_core.dic'
dictionary named 'cif_core.dic' version 2.4.1 from 2010-06-29.

Automatic conversion script
Id: cif_fix_enum 1527 2010-12-29 10:47:43Z saulius 

The following automatic conversions were performed:

'_symmetry_cell_setting' value 'Triclinic' changed to 'triclinic'
according to /home/saulius/struct/CIF-dictionaries/cif_core.dic
dictionary named 'cif_core.dic' version 2.4.1 from 2010-06-29.

Automatic conversion script
Id: cif_fix_values 1715 2011-07-08 13:25:40Z adriana 
;
_cod_original_sg_symbol_Hall '-P 1 '
_cod_database_code 2223779
_cod_database_fobs_code 2223779

loop_
_symmetry_equiv_pos_as_xyz
'x, y, z'
'-x, -y, -z'

loop_
_atom_site_type_symbol
_atom_site_label
_atom_site_fract_x
_atom_site_fract_y
_atom_site_fract_z
_atom_site_U_iso_or_equiv
_atom_site_adp_type
_atom_site_calc_flag
_atom_site_refinement_flags
_atom_site_occupancy
_atom_site_disorder_assembly
_atom_site_disorder_group
N N1 0.46771(17) 0.32146(10) 0.01875(8) 0.0622(3) Uani d . 1 . .
N N2 0.45207(13) 0.23379(11) 0.22480(8) 0.0585(3) Uani d . 1 . .
H H2A 0.4023 0.2482 0.1725 0.070 Uiso calc R 1 . .
C C1 0.62287(15) 0.24628(12) 0.20617(10) 0.0514(3) Uani d . 1 . .
C C2 0.70993(16) 0.28903(12) 0.10401(10) 0.0551(3) Uani d . 1 . .
C C3 0.8843(2) 0.29836(17) 0.08793(13) 0.0797(5) Uani d . 1 . .
H H3A 0.9424 0.3256 0.0208 0.096 Uiso calc R 1 . .
C C4 0.9738(2) 0.26921(19) 0.16647(15) 0.0924(6) Uani d . 1 . .
H H4A 1.0904 0.2768 0.1532 0.111 Uiso calc R 1 . .
C C5 0.8877(2) 0.22822(18) 0.26596(15) 0.0870(5) Uani d . 1 . .
H H5A 0.9469 0.2089 0.3204 0.104 Uiso calc R 1 . .
C C6 0.71649(18) 0.21556(15) 0.28577(12) 0.0686(4) Uani d . 1 . .
H H6A 0.6615 0.1860 0.3533 0.082 Uiso calc R 1 . .
C C7 0.6255(2) 0.32311(13) 0.01581(11) 0.0642(4) Uani d . 1 . .
H H7A 0.6933 0.3485 -0.0488 0.077 Uiso calc R 1 . .
C C8 0.4047(2) 0.35949(15) -0.07799(12) 0.0796(5) Uani d . 1 . .
H H8A 0.5003 0.3780 -0.1345 0.096 Uiso calc R 1 . .
H H8B 0.3306 0.4368 -0.0778 0.096 Uiso calc R 1 . .
C C9 0.30892(18) 0.26118(13) -0.09649(10) 0.0607(4) Uani d . 1 . .
C C10 0.2035(2) 0.29393(18) -0.16839(13) 0.0834(5) Uani d . 1 . .
H H10A 0.1899 0.3779 -0.2039 0.100 Uiso calc R 1 . .
C C11 0.1182(3) 0.2036(2) -0.18815(17) 0.1083(7) Uani d . 1 . .
H H11A 0.0475 0.2272 -0.2368 0.130 Uiso calc R 1 . .
C C12 0.1365(3) 0.0791(2) -0.13670(17) 0.1025(6) Uani d . 1 . .
H H12A 0.0798 0.0180 -0.1507 0.123 Uiso calc R 1 . .
C C13 0.2379(2) 0.04685(17) -0.06566(15) 0.0885(5) Uani d . 1 . .
H H13A 0.2496 -0.0370 -0.0297 0.106 Uiso calc R 1 . .
C C14 0.3242(2) 0.13565(14) -0.04556(11) 0.0695(4) Uani d . 1 . .
H H14A 0.3944 0.1108 0.0033 0.083 Uiso calc R 1 . .
C C15 0.35020(15) 0.19827(12) 0.32539(9) 0.0511(3) Uani d . 1 . .
C C16 0.32423(16) 0.07005(13) 0.36722(10) 0.0559(3) Uani d . 1 . .
C C17 0.22163(19) 0.03899(15) 0.46347(11) 0.0703(4) Uani d . 1 . .
H H17A 0.2019 -0.0454 0.4928 0.084 Uiso calc R 1 . .
C C18 0.1483(2) 0.13004(18) 0.51657(12) 0.0802(5) Uani d . 1 . .
H H18A 0.0799 0.1068 0.5813 0.096 Uiso calc R 1 . .
C C19 0.1753(2) 0.25461(17) 0.47477(12) 0.0782(5) Uani d . 1 . .
H H19A 0.1247 0.3155 0.5114 0.094 Uiso calc R 1 . .
C C20 0.27753(18) 0.29204(14) 0.37815(11) 0.0625(4) Uani d . 1 . .
C C21 0.3092(3) 0.43053(15) 0.33367(15) 0.0877(5) Uani d . 1 . .
H H21A 0.3848 0.4336 0.2667 0.105 Uiso calc R 1 . .
C C22 0.1524(4) 0.5088(2) 0.3115(3) 0.1691(13) Uani d . 1 . .
H H22A 0.1784 0.5951 0.2822 0.254 Uiso calc R 1 . .
H H22B 0.0705 0.5047 0.3744 0.254 Uiso calc R 1 . .
H H22C 0.1064 0.4775 0.2636 0.254 Uiso calc R 1 . .
C C23 0.4053(6) 0.4786(3) 0.3972(3) 0.1996(18) Uani d . 1 . .
H H23A 0.4256 0.5657 0.3664 0.299 Uiso calc R 1 . .
H H23B 0.5122 0.4291 0.4003 0.299 Uiso calc R 1 . .
H H23C 0.3401 0.4719 0.4657 0.299 Uiso calc R 1 . .
C C24 0.40181(19) -0.03072(14) 0.30860(13) 0.0717(4) Uani d . 1 . .
H H24A 0.5049 0.0004 0.2614 0.086 Uiso calc R 1 . .
C C25 0.4532(3) -0.15552(19) 0.3797(2) 0.1265(8) Uani d . 1 . .
H H25A 0.5297 -0.1403 0.4201 0.190 Uiso calc R 1 . .
H H25B 0.5087 -0.2145 0.3388 0.190 Uiso calc R 1 . .
H H25C 0.3535 -0.1901 0.4247 0.190 Uiso calc R 1 . .
C C26 0.2816(3) -0.0540(2) 0.24438(15) 0.1028(6) Uani d . 1 . .
H H26A 0.2491 0.0247 0.2003 0.154 Uiso calc R 1 . .
H H26B 0.1820 -0.0891 0.2891 0.154 Uiso calc R 1 . .
H H26C 0.3375 -0.1123 0.2030 0.154 Uiso calc R 1 . .

loop_
_atom_site_aniso_label
_atom_site_aniso_U_11
_atom_site_aniso_U_22
_atom_site_aniso_U_33
_atom_site_aniso_U_12
_atom_site_aniso_U_13
_atom_site_aniso_U_23
N1 0.0752(8) 0.0591(7) 0.0527(7) -0.0122(6) -0.0189(6) -0.0042(5)
N2 0.0467(6) 0.0823(8) 0.0450(6) -0.0171(5) -0.0106(5) -0.0034(5)
C1 0.0459(7) 0.0537(7) 0.0546(8) -0.0083(5) -0.0080(6) -0.0113(6)
C2 0.0547(8) 0.0551(7) 0.0545(8) -0.0105(6) -0.0037(6) -0.0124(6)
C3 0.0557(9) 0.1029(12) 0.0750(10) -0.0197(8) 0.0063(8) -0.0185(9)
C4 0.0484(9) 0.1297(15) 0.0985(14) -0.0193(9) -0.0079(9) -0.0231(12)
C5 0.0588(10) 0.1167(14) 0.0885(12) -0.0088(9) -0.0277(9) -0.0160(10)
C6 0.0541(9) 0.0904(10) 0.0607(9) -0.0129(7) -0.0157(7) -0.0078(7)
C7 0.0755(10) 0.0643(8) 0.0498(8) -0.0217(7) -0.0010(7) -0.0079(6)
C8 0.1094(13) 0.0708(9) 0.0597(9) -0.0189(9) -0.0332(9) 0.0041(7)
C9 0.0649(9) 0.0695(9) 0.0463(7) 0.0001(6) -0.0108(6) -0.0130(6)
C10 0.0935(12) 0.0892(11) 0.0719(10) 0.0053(9) -0.0353(9) -0.0155(9)
C11 0.1071(16) 0.1313(19) 0.1084(16) 0.0040(13) -0.0600(13) -0.0408(14)
C12 0.0989(15) 0.1114(16) 0.1186(17) -0.0122(12) -0.0366(13) -0.0503(13)
C13 0.0992(13) 0.0763(11) 0.0974(13) -0.0104(9) -0.0261(11) -0.0250(10)
C14 0.0754(10) 0.0696(9) 0.0664(9) -0.0040(7) -0.0203(8) -0.0155(7)
C15 0.0411(6) 0.0669(8) 0.0459(7) -0.0101(5) -0.0108(5) -0.0083(6)
C16 0.0439(7) 0.0666(8) 0.0578(8) -0.0123(6) -0.0102(6) -0.0102(6)
C17 0.0667(9) 0.0768(10) 0.0618(9) -0.0243(7) -0.0055(7) -0.0009(7)
C18 0.0742(10) 0.1087(14) 0.0527(9) -0.0260(9) 0.0057(7) -0.0138(9)
C19 0.0754(10) 0.0944(12) 0.0675(10) -0.0056(8) -0.0022(8) -0.0332(9)
C20 0.0596(8) 0.0686(8) 0.0609(8) -0.0075(6) -0.0127(7) -0.0148(7)
C21 0.1018(13) 0.0631(9) 0.0948(12) -0.0060(9) -0.0115(10) -0.0175(9)
C22 0.152(2) 0.0931(16) 0.229(3) 0.0249(16) -0.043(2) 0.0145(19)
C23 0.305(5) 0.0993(17) 0.238(4) -0.079(2) -0.137(4) -0.013(2)
C24 0.0598(9) 0.0696(9) 0.0848(11) -0.0114(7) -0.0024(8) -0.0220(8)
C25 0.147(2) 0.0824(13) 0.158(2) 0.0248(12) -0.0558(17) -0.0354(14)
C26 0.0970(13) 0.1335(17) 0.0957(13) -0.0102(11) -0.0151(11) -0.0607(12)

loop_
_atom_type_symbol
_atom_type_description
_atom_type_scat_dispersion_real
_atom_type_scat_dispersion_imag
_atom_type_scat_source
C C 0.0033 0.0016 'International Tables Vol C Tables 4.2.6.8 and 6.1.1.4'
H H 0.0000 0.0000 'International Tables Vol C Tables 4.2.6.8 and 6.1.1.4'
N N 0.0061 0.0033 'International Tables Vol C Tables 4.2.6.8 and 6.1.1.4'

loop_
_geom_angle_atom_site_label_1
_geom_angle_atom_site_label_2
_geom_angle_atom_site_label_3
_geom_angle_site_symmetry_1
_geom_angle_site_symmetry_3
_geom_angle
_geom_angle_publ_flag
C7 N1 C8 . . 118.36(13) ?
C1 N2 C15 . . 124.45(11) ?
C1 N2 H2A . . 117.8 ?
C15 N2 H2A . . 117.8 ?
N2 C1 C6 . . 121.68(12) ?
N2 C1 C2 . . 119.94(12) ?
C6 C1 C2 . . 118.37(12) ?
C3 C2 C1 . . 118.26(13) ?
C3 C2 C7 . . 118.80(13) ?
C1 C2 C7 . . 122.93(12) ?
C4 C3 C2 . . 122.75(15) ?
C4 C3 H3A . . 118.6 ?
C2 C3 H3A . . 118.6 ?
C3 C4 C5 . . 118.60(15) ?
C3 C4 H4A . . 120.7 ?
C5 C4 H4A . . 120.7 ?
C6 C5 C4 . . 120.95(16) ?
C6 C5 H5A . . 119.5 ?
C4 C5 H5A . . 119.5 ?
C5 C6 C1 . . 121.06(14) ?
C5 C6 H6A . . 119.5 ?
C1 C6 H6A . . 119.5 ?
N1 C7 C2 . . 125.85(13) ?
N1 C7 H7A . . 117.1 ?
C2 C7 H7A . . 117.1 ?
N1 C8 C9 . . 113.42(12) ?
N1 C8 H8A . . 108.9 ?
C9 C8 H8A . . 108.9 ?
N1 C8 H8B . . 108.9 ?
C9 C8 H8B . . 108.9 ?
H8A C8 H8B . . 107.7 ?
C14 C9 C10 . . 117.49(14) ?
C14 C9 C8 . . 122.37(13) ?
C10 C9 C8 . . 120.13(13) ?
C11 C10 C9 . . 120.70(17) ?
C11 C10 H10A . . 119.7 ?
C9 C10 H10A . . 119.7 ?
C12 C11 C10 . . 120.62(18) ?
C12 C11 H11A . . 119.7 ?
C10 C11 H11A . . 119.7 ?
C13 C12 C11 . . 118.89(18) ?
C13 C12 H12A . . 120.6 ?
C11 C12 H12A . . 120.6 ?
C12 C13 C14 . . 121.10(18) ?
C12 C13 H13A . . 119.5 ?
C14 C13 H13A . . 119.5 ?
C13 C14 C9 . . 121.20(15) ?
C13 C14 H14A . . 119.4 ?
C9 C14 H14A . . 119.4 ?
C20 C15 C16 . . 121.90(12) ?
C20 C15 N2 . . 119.19(12) ?
C16 C15 N2 . . 118.90(12) ?
C17 C16 C15 . . 117.56(13) ?
C17 C16 C24 . . 120.99(13) ?
C15 C16 C24 . . 121.43(12) ?
C18 C17 C16 . . 121.44(14) ?
C18 C17 H17A . . 119.3 ?
C16 C17 H17A . . 119.3 ?
C19 C18 C17 . . 120.24(14) ?
C19 C18 H18A . . 119.9 ?
C17 C18 H18A . . 119.9 ?
C18 C19 C20 . . 121.11(15) ?
C18 C19 H19A . . 119.4 ?
C20 C19 H19A . . 119.4 ?
C15 C20 C19 . . 117.74(14) ?
C15 C20 C21 . . 121.76(13) ?
C19 C20 C21 . . 120.49(14) ?
C22 C21 C23 . . 114.9(2) ?
C22 C21 C20 . . 112.11(18) ?
C23 C21 C20 . . 111.35(17) ?
C22 C21 H21A . . 105.9 ?
C23 C21 H21A . . 105.9 ?
C20 C21 H21A . . 105.9 ?
C21 C22 H22A . . 109.5 ?
C21 C22 H22B . . 109.5 ?
H22A C22 H22B . . 109.5 ?
C21 C22 H22C . . 109.5 ?
H22A C22 H22C . . 109.5 ?
H22B C22 H22C . . 109.5 ?
C21 C23 H23A . . 109.5 ?
C21 C23 H23B . . 109.5 ?
H23A C23 H23B . . 109.5 ?
C21 C23 H23C . . 109.5 ?
H23A C23 H23C . . 109.5 ?
H23B C23 H23C . . 109.5 ?
C16 C24 C26 . . 110.94(13) ?
C16 C24 C25 . . 112.51(15) ?
C26 C24 C25 . . 109.81(16) ?
C16 C24 H24A . . 107.8 ?
C26 C24 H24A . . 107.8 ?
C25 C24 H24A . . 107.8 ?
C24 C25 H25A . . 109.5 ?
C24 C25 H25B . . 109.5 ?
H25A C25 H25B . . 109.5 ?
C24 C25 H25C . . 109.5 ?
H25A C25 H25C . . 109.5 ?
H25B C25 H25C . . 109.5 ?
C24 C26 H26A . . 109.5 ?
C24 C26 H26B . . 109.5 ?
H26A C26 H26B . . 109.5 ?
C24 C26 H26C . . 109.5 ?
H26A C26 H26C . . 109.5 ?
H26B C26 H26C . . 109.5 ?

loop_
_geom_bond_atom_site_label_1
_geom_bond_atom_site_label_2
_geom_bond_site_symmetry_2
_geom_bond_distance
_geom_bond_publ_flag
N1 C7 . 1.2659(18) ?
N1 C8 . 1.4557(17) ?
N2 C1 . 1.3646(16) ?
N2 C15 . 1.4307(16) ?
N2 H2A . 0.8600 ?
C1 C6 . 1.3973(18) ?
C1 C2 . 1.4134(18) ?
C2 C3 . 1.389(2) ?
C2 C7 . 1.449(2) ?
C3 C4 . 1.364(2) ?
C3 H3A . 0.9300 ?
C4 C5 . 1.379(2) ?
C4 H4A . 0.9300 ?
C5 C6 . 1.367(2) ?
C5 H5A . 0.9300 ?
C6 H6A . 0.9300 ?
C7 H7A . 0.9300 ?
C8 C9 . 1.495(2) ?
C8 H8A . 0.9700 ?
C8 H8B . 0.9700 ?
C9 C14 . 1.379(2) ?
C9 C10 . 1.380(2) ?
C10 C11 . 1.377(3) ?
C10 H10A . 0.9300 ?
C11 C12 . 1.374(3) ?
C11 H11A . 0.9300 ?
C12 C13 . 1.348(3) ?
C12 H12A . 0.9300 ?
C13 C14 . 1.371(2) ?
C13 H13A . 0.9300 ?
C14 H14A . 0.9300 ?
C15 C20 . 1.3921(19) ?
C15 C16 . 1.4006(18) ?
C16 C17 . 1.3831(19) ?
C16 C24 . 1.511(2) ?
C17 C18 . 1.372(2) ?
C17 H17A . 0.9300 ?
C18 C19 . 1.366(2) ?
C18 H18A . 0.9300 ?
C19 C20 . 1.393(2) ?
C19 H19A . 0.9300 ?
C20 C21 . 1.517(2) ?
C21 C22 . 1.475(3) ?
C21 C23 . 1.492(3) ?
C21 H21A . 0.9800 ?
C22 H22A . 0.9600 ?
C22 H22B . 0.9600 ?
C22 H22C . 0.9600 ?
C23 H23A . 0.9600 ?
C23 H23B . 0.9600 ?
C23 H23C . 0.9600 ?
C24 C26 . 1.513(2) ?
C24 C25 . 1.530(3) ?
C24 H24A . 0.9800 ?
C25 H25A . 0.9600 ?
C25 H25B . 0.9600 ?
C25 H25C . 0.9600 ?
C26 H26A . 0.9600 ?
C26 H26B . 0.9600 ?
C26 H26C . 0.9600 ?

loop_
_geom_hbond_atom_site_label_D
_geom_hbond_atom_site_label_H
_geom_hbond_atom_site_label_A
_geom_hbond_site_symmetry_A
_geom_hbond_distance_DH
_geom_hbond_distance_HA
_geom_hbond_distance_DA
_geom_hbond_angle_DHA
N2 H2A N1 . 0.86 2.03 2.7113(15) 136

loop_
_geom_torsion_atom_site_label_1
_geom_torsion_atom_site_label_2
_geom_torsion_atom_site_label_3
_geom_torsion_atom_site_label_4
_geom_torsion_site_symmetry_1
_geom_torsion_site_symmetry_2
_geom_torsion_site_symmetry_3
_geom_torsion_site_symmetry_4
_geom_torsion
_geom_torsion_publ_flag
C15 N2 C1 C6 . . . . 4.9(2) ?
C15 N2 C1 C2 . . . . -176.32(12) ?
N2 C1 C2 C3 . . . . -178.86(12) ?
C6 C1 C2 C3 . . . . -0.01(19) ?
N2 C1 C2 C7 . . . . 1.0(2) ?
C6 C1 C2 C7 . . . . 179.87(12) ?
C1 C2 C3 C4 . . . . -0.6(2) ?
C7 C2 C3 C4 . . . . 179.48(16) ?
C2 C3 C4 C5 . . . . 0.3(3) ?
C3 C4 C5 C6 . . . . 0.7(3) ?
C4 C5 C6 C1 . . . . -1.4(3) ?
N2 C1 C6 C5 . . . . 179.82(14) ?
C2 C1 C6 C5 . . . . 1.0(2) ?
C8 N1 C7 C2 . . . . 179.73(13) ?
C3 C2 C7 N1 . . . . -178.73(13) ?
C1 C2 C7 N1 . . . . 1.4(2) ?
C7 N1 C8 C9 . . . . 124.20(15) ?
N1 C8 C9 C14 . . . . -19.0(2) ?
N1 C8 C9 C10 . . . . 162.48(14) ?
C14 C9 C10 C11 . . . . -0.3(2) ?
C8 C9 C10 C11 . . . . 178.24(18) ?
C9 C10 C11 C12 . . . . -0.1(3) ?
C10 C11 C12 C13 . . . . 0.7(3) ?
C11 C12 C13 C14 . . . . -1.0(3) ?
C12 C13 C14 C9 . . . . 0.7(3) ?
C10 C9 C14 C13 . . . . 0.0(2) ?
C8 C9 C14 C13 . . . . -178.51(16) ?
C1 N2 C15 C20 . . . . 88.21(16) ?
C1 N2 C15 C16 . . . . -92.83(15) ?
C20 C15 C16 C17 . . . . 0.5(2) ?
N2 C15 C16 C17 . . . . -178.38(11) ?
C20 C15 C16 C24 . . . . 179.15(13) ?
N2 C15 C16 C24 . . . . 0.22(18) ?
C15 C16 C17 C18 . . . . -0.3(2) ?
C24 C16 C17 C18 . . . . -178.90(14) ?
C16 C17 C18 C19 . . . . 0.1(3) ?
C17 C18 C19 C20 . . . . -0.2(3) ?
C16 C15 C20 C19 . . . . -0.6(2) ?
N2 C15 C20 C19 . . . . 178.32(12) ?
C16 C15 C20 C21 . . . . 178.58(13) ?
N2 C15 C20 C21 . . . . -2.5(2) ?
C18 C19 C20 C15 . . . . 0.4(2) ?
C18 C19 C20 C21 . . . . -178.78(15) ?
C15 C20 C21 C22 . . . . 115.1(2) ?
C19 C20 C21 C22 . . . . -65.7(3) ?
C15 C20 C21 C23 . . . . -114.7(3) ?
C19 C20 C21 C23 . . . . 64.5(3) ?
C17 C16 C24 C26 . . . . 87.45(18) ?
C15 C16 C24 C26 . . . . -91.11(17) ?
C17 C16 C24 C25 . . . . -36.0(2) ?
C15 C16 C24 C25 . . . . 145.44(16) ?

loop_
_cod_related_entry_id
_cod_related_entry_database
_cod_related_entry_code
1 ChemSpider 24743567
